data_4500403
loop_
_publ_author_name
'Lemmerer, Andreas'

_publ_section_title
;
 Two-Dimensional Hydrogen-Bonding Patterns in a Series of Salts of
 Terephthalic Acid and the Cyclic Amines CnH2n&#x2212;1NH2,n= 3, 4, 5, 6,
 7, 8, and 12
;
_journal_issue 2
_journal_name_full 'Crystal Growth &amp; Design'
_journal_page_first 583
_journal_paper_doi 10.1021/cg101503x
_journal_volume 11
_journal_year 2011
_chemical_formula_moiety 'C8 H18 N, 0.5(C8 H4 O4)'
_chemical_formula_sum 'C12 H20 N O2'
_chemical_formula_weight 210.29
_chemical_name_systematic
;
 bis(cyclooctylammonium).(terephthalate)
;
_space_group_IT_number 2
_symmetry_cell_setting triclinic
_symmetry_space_group_name_Hall '-P 1'
_symmetry_space_group_name_H-M 'P -1'
_atom_sites_solution_hydrogens geom
_atom_sites_solution_primary direct
_atom_sites_solution_secondary difmap
_audit_conform_dict_location ftp://ftp.iucr.org/pub/cif_core.dic
_audit_conform_dict_name cif_core.dic
_audit_conform_dict_version 2.3
_audit_creation_date 2007-02-25T11:58:44-00:00
_audit_creation_method 'WinGX routine CIF_UPDATE'
_cell_angle_alpha 67.047(8)
_cell_angle_beta 74.083(8)
_cell_angle_gamma 79.039(8)
_cell_formula_units_Z 2
_cell_length_a 6.5205(9)
_cell_length_b 9.0147(13)
_cell_length_c 11.2738(18)
_cell_measurement_reflns_used 732
_cell_measurement_temperature 173(2)
_cell_measurement_theta_max 28.237
_cell_measurement_theta_min 2.564
_cell_volume 584.22(15)
_computing_cell_refinement 'SAINT-Plus (Bruker, 2004)'
_computing_data_collection 'APEX2 (Bruker, 2005)'
_computing_data_reduction 'SAINT-Plus and XPREP (Bruker 2004)'
_computing_molecular_graphics
;
Ortep-3 for Windows (Farrugia, 1997) and DIAMOND (Brandenburg, 1999)
;
_computing_publication_material
;
WinGX publication routines (Farrugia, 1999) and PLATON (Spek, 2003)
;
_computing_structure_refinement 'SHELXL-97 (Sheldrick, 2008)'
_computing_structure_solution 'SHELXS-97 (Sheldrick, 2008)'
_diffrn_ambient_temperature 173(2)
_diffrn_measured_fraction_theta_full 0.997
_diffrn_measured_fraction_theta_max 0.997
_diffrn_measurement_device_type 'Bruker SMART 1K CCD area detector'
_diffrn_measurement_method '\w scans'
_diffrn_radiation_monochromator graphite
_diffrn_radiation_type MoK\a
_diffrn_radiation_wavelength 0.71073
_diffrn_reflns_av_R_equivalents 0.0743
_diffrn_reflns_av_unetI/netI 0.0718
_diffrn_reflns_limit_h_max 8
_diffrn_reflns_limit_h_min -8
_diffrn_reflns_limit_k_max 11
_diffrn_reflns_limit_k_min -11
_diffrn_reflns_limit_l_max 9
_diffrn_reflns_limit_l_min -14
_diffrn_reflns_number 6319
_diffrn_reflns_theta_full 28
_diffrn_reflns_theta_max 27.99
_diffrn_reflns_theta_min 2.01
_diffrn_standards_number 0
_exptl_absorpt_coefficient_mu 0.08
_exptl_absorpt_correction_T_max 0.996
_exptl_absorpt_correction_T_min 0.9737
_exptl_absorpt_correction_type integration
_exptl_absorpt_process_details 'Bruker XPREP (Bruker, 2004)'
_exptl_crystal_colour colourless
_exptl_crystal_density_diffrn 1.195
_exptl_crystal_density_method 'not measured'
_exptl_crystal_description plate
_exptl_crystal_F_000 230
_exptl_crystal_size_max 0.58
_exptl_crystal_size_mid 0.2
_exptl_crystal_size_min 0.05
_refine_diff_density_max 0.246
_refine_diff_density_min -0.189
_refine_diff_density_rms 0.045
_refine_ls_extinction_method none
_refine_ls_goodness_of_fit_ref 0.806
_refine_ls_hydrogen_treatment mixed
_refine_ls_matrix_type full
_refine_ls_number_parameters 145
_refine_ls_number_reflns 2810
_refine_ls_number_restraints 0
_refine_ls_restrained_S_all 0.806
_refine_ls_R_factor_all 0.0687
_refine_ls_R_factor_gt 0.0444
_refine_ls_shift/su_max 0
_refine_ls_shift/su_mean 0
_refine_ls_structure_factor_coef Fsqd
_refine_ls_weighting_details 'calc w=1/[\s^2^(Fo^2^)+(0.1031P)^2^+0.0167P] where P=(Fo^2^+2Fc^2^)/3'
_refine_ls_weighting_scheme calc
_refine_ls_wR_factor_gt 0.1234
_refine_ls_wR_factor_ref 0.1374
_reflns_number_gt 1988
_reflns_number_total 2810
_reflns_threshold_expression >2sigma(I)
_cod_data_source_file cg101503x_si_001.cif
_cod_data_source_block 6
_cod_depositor_comments
;
The following automatic conversions were performed:

'_symmetry_cell_setting' value 'Triclinic' changed to 'triclinic'
according to /home/saulius/struct/CIF-dictionaries/cif_core.dic
dictionary named 'cif_core.dic' version 2.4.1 from 2010-06-29.

Automatic conversion script
Id: cif_fix_values 1715 2011-07-08 13:25:40Z adriana 
;
_cod_original_sg_symbol_H-M P-1
_cod_database_code 4500403

loop_
_symmetry_equiv_pos_as_xyz
'x, y, z'
'-x, -y, -z'

loop_
_atom_site_label
_atom_site_type_symbol
_atom_site_fract_x
_atom_site_fract_y
_atom_site_fract_z
_atom_site_U_iso_or_equiv
_atom_site_adp_type
_atom_site_occupancy
_atom_site_symmetry_multiplicity
_atom_site_calc_flag
_atom_site_refinement_flags
C1 C 1.0809(2) 1.02050(15) 0.86591(13) 0.0203(3) Uani 1 1 d .
C2 C 0.8785(2) 0.96689(17) 0.93110(14) 0.0245(3) Uani 1 1 d .
H2 H 0.7944 0.9443 0.8845 0.029 Uiso 1 1 calc R
C3 C 1.2012(2) 1.05382(17) 0.93591(14) 0.0241(3) Uani 1 1 d .
H3 H 1.3388 1.091 0.8926 0.029 Uiso 1 1 calc R
C4 C 1.1710(2) 1.04185(15) 0.72136(13) 0.0206(3) Uani 1 1 d .
O1 O 1.06611(16) 0.99514(13) 0.66485(10) 0.0296(3) Uani 1 1 d .
O2 O 1.34549(15) 1.10336(12) 0.66554(10) 0.0264(3) Uani 1 1 d .
C5 C 0.6596(2) 0.75350(16) 0.65973(13) 0.0220(3) Uani 1 1 d .
H5 H 0.5518 0.7486 0.6134 0.026 Uiso 1 1 calc R
C6 C 0.8602(2) 0.64274(18) 0.62838(15) 0.0301(3) Uani 1 1 d .
H6A H 0.8992 0.6678 0.5318 0.036 Uiso 1 1 calc R
H6B H 0.9797 0.6694 0.6527 0.036 Uiso 1 1 calc R
C7 C 0.8408(2) 0.46110(19) 0.69705(16) 0.0309(4) Uani 1 1 d .
H7A H 0.9833 0.4037 0.6758 0.037 Uiso 1 1 calc R
H7B H 0.8035 0.4362 0.7936 0.037 Uiso 1 1 calc R
C8 C 0.6783(2) 0.3920(2) 0.66292(17) 0.0339(4) Uani 1 1 d .
H8A H 0.6972 0.2727 0.704 0.041 Uiso 1 1 calc R
H8B H 0.7138 0.4195 0.566 0.041 Uiso 1 1 calc R
C9 C 0.4397(2) 0.44728(18) 0.70437(15) 0.0291(3) Uani 1 1 d .
H9A H 0.4082 0.5562 0.6402 0.035 Uiso 1 1 calc R
H9B H 0.3528 0.3727 0.6983 0.035 Uiso 1 1 calc R
C10 C 0.3670(2) 0.45444(18) 0.84404(15) 0.0311(4) Uani 1 1 d .
H10A H 0.2253 0.4113 0.885 0.037 Uiso 1 1 calc R
H10B H 0.469 0.3817 0.8974 0.037 Uiso 1 1 calc R
C11 C 0.3496(2) 0.62230(18) 0.85240(14) 0.0286(3) Uani 1 1 d .
H11A H 0.286 0.612 0.9454 0.034 Uiso 1 1 calc R
H11B H 0.2466 0.6938 0.7993 0.034 Uiso 1 1 calc R
C12 C 0.5542(2) 0.70894(17) 0.80761(13) 0.0251(3) Uani 1 1 d .
H12A H 0.6595 0.6384 0.8594 0.03 Uiso 1 1 calc R
H12B H 0.5189 0.8092 0.8284 0.03 Uiso 1 1 calc R
N1 N 0.72279(19) 0.92336(15) 0.60312(12) 0.0234(3) Uani 1 1 d .
H1A H 0.832(3) 0.936(2) 0.6431(17) 0.035 Uiso 1 1 d .
H1B H 0.597(3) 0.994(2) 0.6162(17) 0.035 Uiso 1 1 d .
H1C H 0.788(3) 0.951(2) 0.5122(18) 0.035 Uiso 1 1 d .

loop_
_atom_site_aniso_label
_atom_site_aniso_U_11
_atom_site_aniso_U_22
_atom_site_aniso_U_33
_atom_site_aniso_U_23
_atom_site_aniso_U_13
_atom_site_aniso_U_12
C1 0.0220(6) 0.0181(6) 0.0186(7) -0.0063(5) -0.0011(5) -0.0025(5)
C2 0.0239(7) 0.0293(7) 0.0221(7) -0.0098(6) -0.0031(5) -0.0079(6)
C3 0.0211(6) 0.0285(7) 0.0217(7) -0.0085(6) 0.0008(5) -0.0088(5)
C4 0.0226(6) 0.0176(6) 0.0185(7) -0.0049(5) -0.0019(5) -0.0020(5)
O1 0.0322(6) 0.0397(6) 0.0197(5) -0.0123(4) -0.0016(4) -0.0124(5)
O2 0.0248(5) 0.0294(5) 0.0221(5) -0.0090(4) 0.0032(4) -0.0088(4)
C5 0.0224(6) 0.0235(7) 0.0189(7) -0.0069(5) -0.0013(5) -0.0060(5)
C6 0.0241(7) 0.0347(8) 0.0290(8) -0.0132(6) 0.0007(6) -0.0025(6)
C7 0.0265(7) 0.0326(8) 0.0329(8) -0.0147(7) -0.0061(6) 0.0047(6)
C8 0.0373(8) 0.0319(8) 0.0351(9) -0.0164(7) -0.0084(7) 0.0008(7)
C9 0.0296(7) 0.0281(8) 0.0319(8) -0.0105(6) -0.0094(6) -0.0047(6)
C10 0.0319(8) 0.0270(8) 0.0288(8) -0.0060(6) -0.0009(6) -0.0072(6)
C11 0.0304(8) 0.0280(7) 0.0210(7) -0.0066(6) 0.0041(6) -0.0067(6)
C12 0.0302(7) 0.0242(7) 0.0182(7) -0.0071(5) -0.0014(6) -0.0034(6)
N1 0.0224(6) 0.0269(6) 0.0189(6) -0.0071(5) 0.0008(5) -0.0077(5)

loop_
_atom_type_symbol
_atom_type_description
_atom_type_scat_dispersion_real
_atom_type_scat_dispersion_imag
_atom_type_scat_source
C C 0.0033 0.0016 'International Tables Vol C Tables 4.2.6.8 and 6.1.1.4'
H H 0 0 'International Tables Vol C Tables 4.2.6.8 and 6.1.1.4'
N N 0.0061 0.0033 'International Tables Vol C Tables 4.2.6.8 and 6.1.1.4'
O O 0.0106 0.006 'International Tables Vol C Tables 4.2.6.8 and 6.1.1.4'

loop_
_exptl_crystal_face_index_h
_exptl_crystal_face_index_k
_exptl_crystal_face_index_l
_exptl_crystal_face_perp_dist
0 -1 0 0.09
0 1 0 0.09
0 0 -1 0.025
0 0 1 0.025
2 1 1 0.28
-2 -1 -1 0.28

loop_
_geom_angle_atom_site_label_1
_geom_angle_atom_site_label_2
_geom_angle_atom_site_label_3
_geom_angle
_geom_angle_site_symmetry_1
_geom_angle_site_symmetry_3
C3 C1 C2 118.83(12) . .
C3 C1 C4 120.04(11) . .
C2 C1 C4 121.13(12) . .
C3 C2 C1 120.54(13) 2_777 .
C3 C2 H2 119.7 2_777 .
C1 C2 H2 119.7 . .
C1 C3 C2 120.64(12) . 2_777
C1 C3 H3 119.7 . .
C2 C3 H3 119.7 2_777 .
O2 C4 O1 123.98(12) . .
O2 C4 C1 117.97(12) . .
O1 C4 C1 118.05(11) . .
N1 C5 C6 107.50(11) . .
N1 C5 C12 109.99(11) . .
C6 C5 C12 114.65(12) . .
N1 C5 H5 108.2 . .
C6 C5 H5 108.2 . .
C12 C5 H5 108.2 . .
C7 C6 C5 115.96(12) . .
C7 C6 H6A 108.3 . .
C5 C6 H6A 108.3 . .
C7 C6 H6B 108.3 . .
C5 C6 H6B 108.3 . .
H6A C6 H6B 107.4 . .
C8 C7 C6 116.74(13) . .
C8 C7 H7A 108.1 . .
C6 C7 H7A 108.1 . .
C8 C7 H7B 108.1 . .
C6 C7 H7B 108.1 . .
H7A C7 H7B 107.3 . .
C7 C8 C9 117.48(13) . .
C7 C8 H8A 107.9 . .
C9 C8 H8A 107.9 . .
C7 C8 H8B 107.9 . .
C9 C8 H8B 107.9 . .
H8A C8 H8B 107.2 . .
C10 C9 C8 115.64(13) . .
C10 C9 H9A 108.4 . .
C8 C9 H9A 108.4 . .
C10 C9 H9B 108.4 . .
C8 C9 H9B 108.4 . .
H9A C9 H9B 107.4 . .
C11 C10 C9 115.95(12) . .
C11 C10 H10A 108.3 . .
C9 C10 H10A 108.3 . .
C11 C10 H10B 108.3 . .
C9 C10 H10B 108.3 . .
H10A C10 H10B 107.4 . .
C10 C11 C12 118.65(12) . .
C10 C11 H11A 107.7 . .
C12 C11 H11A 107.7 . .
C10 C11 H11B 107.7 . .
C12 C11 H11B 107.7 . .
H11A C11 H11B 107.1 . .
C11 C12 C5 114.58(12) . .
C11 C12 H12A 108.6 . .
C5 C12 H12A 108.6 . .
C11 C12 H12B 108.6 . .
C5 C12 H12B 108.6 . .
H12A C12 H12B 107.6 . .
C5 N1 H1A 112.5(10) . .
C5 N1 H1B 108.3(10) . .
H1A N1 H1B 110.3(14) . .
C5 N1 H1C 109.9(11) . .
H1A N1 H1C 105.0(14) . .
H1B N1 H1C 110.8(15) . .

loop_
_geom_bond_atom_site_label_1
_geom_bond_atom_site_label_2
_geom_bond_distance
_geom_bond_site_symmetry_2
C1 C3 1.3937(19) .
C1 C2 1.3963(18) .
C1 C4 1.5202(18) .
C2 C3 1.394(2) 2_777
C2 H2 0.95 .
C3 C2 1.394(2) 2_777
C3 H3 0.95 .
C4 O2 1.2545(16) .
C4 O1 1.2681(17) .
C5 N1 1.5017(17) .
C5 C6 1.536(2) .
C5 C12 1.5385(19) .
C5 H5 1 .
C6 C7 1.527(2) .
C6 H6A 0.99 .
C6 H6B 0.99 .
C7 C8 1.523(2) .
C7 H7A 0.99 .
C7 H7B 0.99 .
C8 C9 1.541(2) .
C8 H8A 0.99 .
C8 H8B 0.99 .
C9 C10 1.538(2) .
C9 H9A 0.99 .
C9 H9B 0.99 .
C10 C11 1.534(2) .
C10 H10A 0.99 .
C10 H10B 0.99 .
C11 C12 1.538(2) .
C11 H11A 0.99 .
C11 H11B 0.99 .
C12 H12A 0.99 .
C12 H12B 0.99 .
N1 H1A 0.984(19) .
N1 H1B 0.955(19) .
N1 H1C 0.946(18) .

loop_
_geom_hbond_atom_site_label_D
_geom_hbond_atom_site_label_H
_geom_hbond_atom_site_label_A
_geom_hbond_distance_DH
_geom_hbond_distance_HA
_geom_hbond_distance_DA
_geom_hbond_angle_DHA
_geom_hbond_site_symmetry_A
N1 H1A O1 0.98(2) 1.82(2) 2.770(2) 162(2) .
N1 H1B O2 0.96(2) 1.81(2) 2.758(2) 170(2) 1_455
N1 H1C O1 0.95(2) 1.87(2) 2.817(2) 176(2) 2_776

loop_
_geom_torsion_atom_site_label_1
_geom_torsion_atom_site_label_2
_geom_torsion_atom_site_label_3
_geom_torsion_atom_site_label_4
_geom_torsion
_geom_torsion_site_symmetry_4
C3 C1 C2 C3 -0.4(2) 2_777
C4 C1 C2 C3 179.31(13) 2_777
C2 C1 C3 C2 0.4(2) 2_777
C4 C1 C3 C2 -179.31(13) 2_777
C3 C1 C4 O2 -6.28(19) .
C2 C1 C4 O2 174.05(13) .
C3 C1 C4 O1 173.12(12) .
C2 C1 C4 O1 -6.55(19) .
N1 C5 C6 C7 170.07(13) .
C12 C5 C6 C7 47.45(18) .
C5 C6 C7 C8 63.34(19) .
C6 C7 C8 C9 -65.70(19) .
C7 C8 C9 C10 -43.10(19) .
C8 C9 C10 C11 99.24(16) .
C9 C10 C11 C12 -63.99(19) .
C10 C11 C12 C5 64.58(17) .
N1 C5 C12 C11 135.29(12) .
C6 C5 C12 C11 -103.45(14) .
